data_4076327
loop_
_publ_author_name
'Braga, Dario'
'd&#x2019;Agostino, Simone'
'Grepioni, Fabrizia'

_publ_section_title
;
 Shape Takes the Lead: Templating Organic 3D-Frameworks around
 Organometallic Sandwich Compounds
;
_journal_issue 5
_journal_name_full Organometallics
_journal_page_first 1688
_journal_paper_doi 10.1021/om200837t
_journal_volume 31
_journal_year 2012
_chemical_formula_sum 'C30 H25 Cr O4'
_chemical_formula_weight 501.50
_chemical_name_common 'organometallic network'
_chemical_name_systematic
;
 ?
;
_space_group_IT_number 9
_symmetry_cell_setting monoclinic
_symmetry_space_group_name_Hall 'C -2yc'
_symmetry_space_group_name_H-M 'C 1 c 1'
_atom_sites_solution_hydrogens geom
_atom_sites_solution_primary direct
_atom_sites_solution_secondary difmap
_audit_creation_method SHELXL-97
_cell_angle_alpha 90.00
_cell_angle_beta 104.215(6)
_cell_angle_gamma 90.00
_cell_formula_units_Z 4
_cell_length_a 16.3726(9)
_cell_length_b 9.9754(6)
_cell_length_c 14.5407(8)
_cell_measurement_reflns_used 6605
_cell_measurement_temperature 293(2)
_cell_measurement_theta_max 32.6108
_cell_measurement_theta_min 2.6120
_cell_volume 2302.1(2)
_computing_cell_refinement
;
CrysAlisPro, Oxford Diffraction Ltd.,
Version 1.171.33.46 (release 27-08-2009 CrysAlis171 .NET)
(compiled Aug 27 2009,17:19:36)
;
_computing_data_collection
;
CrysAlisPro, Oxford Diffraction Ltd.,
Version 1.171.33.46 (release 27-08-2009 CrysAlis171 .NET)
(compiled Aug 27 2009,17:19:36)
;
_computing_data_reduction
;
CrysAlisPro, Oxford Diffraction Ltd.,
Version 1.171.33.46 (release 27-08-2009 CrysAlis171 .NET)
(compiled Aug 27 2009,17:19:36)
;
_computing_structure_refinement 'SHELXL-97 (Sheldrick, 2008)'
_computing_structure_solution 'SHELXs-97 (Sheldrick, 2008)'
_diffrn_ambient_temperature 293(2)
_diffrn_measured_fraction_theta_full 0.999
_diffrn_measured_fraction_theta_max 0.926
_diffrn_measurement_details
;
  1 omega   13.00   75.00   1.0000   25.0000
omega____ theta____ kappa____ phi______ frames
    -       26.4706    0.0000 -120.0000 62

  2 omega   61.00   88.00   1.0000   25.0000
omega____ theta____ kappa____ phi______ frames
    -       26.4706  179.0000   60.0000 27

  3 omega  -17.00   95.00   1.0000   25.0000
omega____ theta____ kappa____ phi______ frames
    -       26.4706    0.0000  -30.0000 112

  4 omega  -98.00  -61.00   1.0000   25.0000
omega____ theta____ kappa____ phi______ frames
    -      -26.7831  179.0000  -60.0000 37

  5 omega    3.00   90.00   1.0000   25.0000
omega____ theta____ kappa____ phi______ frames
    -       26.4706 -134.0000  -72.0000 87

  6 omega    1.00   99.00   1.0000   25.0000
omega____ theta____ kappa____ phi______ frames
    -       26.4706   38.0000   60.0000 98

  7 omega   -4.00   97.00   1.0000   25.0000
omega____ theta____ kappa____ phi______ frames
    -       26.4706   77.0000  -60.0000 101

  8 omega    1.00   83.00   1.0000   25.0000
omega____ theta____ kappa____ phi______ frames
    -       26.4706   38.0000  150.0000 82

  9 omega  -45.00    6.00   1.0000   25.0000
omega____ theta____ kappa____ phi______ frames
    -      -26.7831  -84.0000  107.0000 51

;
_diffrn_measurement_device '92mm CCD camera (sapphire) on \k-goniostat'
_diffrn_measurement_device_type 'Xcalibur S'
_diffrn_measurement_method 'omega scan'
_diffrn_radiation_monochromator graphite
_diffrn_radiation_source 'Enhance (Mo) X-ray Source'
_diffrn_radiation_type MoK\a
_diffrn_radiation_wavelength 0.71073
_diffrn_reflns_av_R_equivalents 0.0405
_diffrn_reflns_av_sigmaI/netI 0.0754
_diffrn_reflns_limit_h_max 24
_diffrn_reflns_limit_h_min -24
_diffrn_reflns_limit_k_max 14
_diffrn_reflns_limit_k_min -15
_diffrn_reflns_limit_l_max 22
_diffrn_reflns_limit_l_min -21
_diffrn_reflns_number 17557
_diffrn_reflns_theta_full 25.00
_diffrn_reflns_theta_max 32.66
_diffrn_reflns_theta_min 2.64
_exptl_absorpt_coefficient_mu 0.534
_exptl_absorpt_correction_T_max 1.00000
_exptl_absorpt_correction_T_min 0.63752
_exptl_absorpt_correction_type multi-scan
_exptl_absorpt_process_details
;
CrysAlisPro, Oxford Diffraction Ltd.,
Version 1.171.33.46 (release 27-08-2009 CrysAlis171 .NET)
(compiled Aug 27 2009,17:19:36)
Empirical absorption correction using spherical harmonics,
 implemented in SCALE3 ABSPACK scaling algorithm.
;
_exptl_crystal_colour yellow
_exptl_crystal_density_diffrn 1.447
_exptl_crystal_density_method 'not measured'
_exptl_crystal_description prism
_exptl_crystal_F_000 1044
_exptl_crystal_size_max 0.13
_exptl_crystal_size_mid 0.08
_exptl_crystal_size_min 0.056
_refine_diff_density_max 0.694
_refine_diff_density_min -0.336
_refine_diff_density_rms 0.049
_refine_ls_abs_structure_details 'Flack H D (1983), Acta Cryst. A39, 876-881'
_refine_ls_abs_structure_Flack -0.005(15)
_refine_ls_extinction_method none
_refine_ls_goodness_of_fit_ref 0.989
_refine_ls_hydrogen_treatment mixed
_refine_ls_matrix_type full
_refine_ls_number_parameters 320
_refine_ls_number_reflns 7472
_refine_ls_number_restraints 2
_refine_ls_restrained_S_all 0.989
_refine_ls_R_factor_all 0.0823
_refine_ls_R_factor_gt 0.0487
_refine_ls_shift/su_max 0.000
_refine_ls_shift/su_mean 0.000
_refine_ls_structure_factor_coef Fsqd
_refine_ls_weighting_details 'calc w=1/[\s^2^(Fo^2^)+(0.0376P)^2^+0.0000P] where P=(Fo^2^+2Fc^2^)/3'
_refine_ls_weighting_scheme calc
_refine_ls_wR_factor_gt 0.0881
_refine_ls_wR_factor_ref 0.0941
_reflns_number_gt 4967
_reflns_number_total 7472
_reflns_threshold_expression >2\s(I)
_cod_data_source_file om200837t_si_002.cif
_cod_data_source_block 7
_cod_original_sg_symbol_H-M Cc
_cod_database_code 4076327

loop_
_symmetry_equiv_pos_as_xyz
'x, y, z'
'x, -y, z+1/2'
'x+1/2, y+1/2, z'
'x+1/2, -y+1/2, z+1/2'

loop_
_atom_site_label
_atom_site_type_symbol
_atom_site_fract_x
_atom_site_fract_y
_atom_site_fract_z
_atom_site_U_iso_or_equiv
_atom_site_adp_type
_atom_site_occupancy
_atom_site_symmetry_multiplicity
_atom_site_calc_flag
_atom_site_refinement_flags
Cr1 Cr 0.24325(2) 0.44339(4) 0.40154(3) 0.03258(10) Uani 1 1 d .
C1 C 0.3032(3) 0.5579(4) 0.3142(3) 0.0674(12) Uani 1 1 d .
H1 H 0.3275 0.6426 0.3239 0.081 Uiso 1 1 calc R
C2 C 0.3520(2) 0.4451(5) 0.3454(3) 0.0686(13) Uani 1 1 d .
H2 H 0.4091 0.4544 0.3740 0.082 Uiso 1 1 calc R
C3 C 0.3156(2) 0.3178(4) 0.3338(3) 0.0641(10) Uani 1 1 d .
H3 H 0.3480 0.2425 0.3560 0.077 Uiso 1 1 calc R
C4 C 0.2300(2) 0.3036(4) 0.2885(3) 0.0645(10) Uani 1 1 d .
H4 H 0.2056 0.2189 0.2800 0.077 Uiso 1 1 calc R
C5 C 0.1811(2) 0.4181(4) 0.2561(2) 0.0594(10) Uani 1 1 d .
H5 H 0.1242 0.4090 0.2264 0.071 Uiso 1 1 calc R
C6 C 0.2177(2) 0.5449(4) 0.2684(3) 0.0601(10) Uani 1 1 d .
H6 H 0.1856 0.6205 0.2463 0.072 Uiso 1 1 calc R
C7 C 0.3038(2) 0.4840(4) 0.5461(2) 0.0555(9) Uani 1 1 d .
H7 H 0.3602 0.4998 0.5749 0.067 Uiso 1 1 calc R
C8 C 0.2727(2) 0.3530(4) 0.5396(3) 0.0597(10) Uani 1 1 d .
H8 H 0.3079 0.2821 0.5650 0.072 Uiso 1 1 calc R
C9 C 0.1868(3) 0.3290(4) 0.4940(3) 0.0643(10) Uani 1 1 d .
H9 H 0.1654 0.2422 0.4890 0.077 Uiso 1 1 calc R
C10 C 0.1340(2) 0.4383(3) 0.4562(3) 0.0528(9) Uani 1 1 d .
H10 H 0.0780 0.4239 0.4248 0.063 Uiso 1 1 calc R
C11 C 0.16708(19) 0.5682(4) 0.4665(2) 0.0494(9) Uani 1 1 d .
H11 H 0.1322 0.6408 0.4441 0.059 Uiso 1 1 calc R
C12 C 0.2518(2) 0.5898(3) 0.5102(2) 0.0492(8) Uani 1 1 d .
H12 H 0.2734 0.6764 0.5152 0.059 Uiso 1 1 calc R
O1 O 0.48773(12) 0.1397(2) 0.33395(13) 0.0521(5) Uani 1 1 d .
O2 O 0.45667(14) 0.28111(19) -0.05111(15) 0.0516(5) Uani 1 1 d .
O3 O 0.51498(15) 0.3656(2) 0.08895(17) 0.0585(6) Uani 1 1 d .
O4 O 0.54454(15) 0.2856(3) 0.25366(16) 0.0631(7) Uani 1 1 d .
H1O4 H 0.5376(19) 0.323(3) 0.185(3) 0.054(9) Uiso 1 1 d .
C13 C 0.30380(14) 0.0391(2) 0.08086(18) 0.0284(5) Uani 1 1 d .
C14 C 0.28074(19) 0.0478(3) -0.0875(2) 0.0368(7) Uani 1 1 d .
H14 H 0.3013 0.0496 -0.1417 0.044 Uiso 1 1 calc R
C15 C 0.19433(19) 0.0553(3) -0.0950(2) 0.0479(9) Uani 1 1 d .
H15 H 0.1573 0.0610 -0.1547 0.057 Uiso 1 1 calc R
C16 C 0.16352(16) 0.0543(3) -0.0166(2) 0.0506(8) Uani 1 1 d .
H16 H 0.1057 0.0589 -0.0228 0.061 Uiso 1 1 calc R
C17 C 0.33479(14) 0.0378(2) -0.00013(16) 0.0270(5) Uani 1 1 d .
C18 C 0.37340(13) 0.0351(2) 0.17178(16) 0.0268(5) Uani 1 1 d .
H18 H 0.3508 0.0369 0.2283 0.032 Uiso 1 1 calc R
C19 C 0.42981(13) 0.0204(2) 0.02095(16) 0.0249(5) Uani 1 1 d .
H19 H 0.4496 0.0117 -0.0371 0.030 Uiso 1 1 calc R
C20 C 0.45166(13) -0.1009(2) 0.08421(16) 0.0246(5) Uani 1 1 d .
C21 C 0.42424(13) -0.0907(2) 0.16771(17) 0.0262(5) Uani 1 1 d .
C22 C 0.49633(15) -0.2119(3) 0.0677(2) 0.0315(6) Uani 1 1 d .
H22 H 0.5146 -0.2187 0.0122 0.038 Uiso 1 1 calc R
C23 C 0.51375(16) -0.3142(3) 0.1356(2) 0.0399(7) Uani 1 1 d .
H23 H 0.5422 -0.3908 0.1244 0.048 Uiso 1 1 calc R
C24 C 0.48892(18) -0.3015(3) 0.2188(2) 0.0426(8) Uani 1 1 d .
H24 H 0.5021 -0.3688 0.2643 0.051 Uiso 1 1 calc R
C25 C 0.44400(15) -0.1887(3) 0.23618(18) 0.0338(6) Uani 1 1 d .
H25 H 0.4278 -0.1803 0.2929 0.041 Uiso 1 1 calc R
C26 C 0.21828(15) 0.0463(3) 0.0732(2) 0.0407(6) Uani 1 1 d .
H26 H 0.1975 0.0459 0.1273 0.049 Uiso 1 1 calc R
C27 C 0.47307(13) 0.1387(2) 0.08402(17) 0.0250(5) Uani 1 1 d .
H27 H 0.5308 0.1097 0.1134 0.030 Uiso 1 1 calc R
C28 C 0.42866(14) 0.1583(2) 0.16680(17) 0.0257(5) Uani 1 1 d .
H28 H 0.3905 0.2350 0.1498 0.031 Uiso 1 1 calc R
C29 C 0.49151(17) 0.1939(3) 0.2602(2) 0.0371(7) Uani 1 1 d .
C30 C 0.48041(16) 0.2696(3) 0.0337(2) 0.0321(6) Uani 1 1 d .

loop_
_atom_site_aniso_label
_atom_site_aniso_U_11
_atom_site_aniso_U_22
_atom_site_aniso_U_33
_atom_site_aniso_U_23
_atom_site_aniso_U_13
_atom_site_aniso_U_12
Cr1 0.02552(16) 0.02965(19) 0.0422(2) -0.0018(2) 0.00766(15) 0.0008(2)
C1 0.064(2) 0.077(3) 0.066(3) 0.005(2) 0.0240(19) -0.029(2)
C2 0.0352(19) 0.110(4) 0.066(3) -0.006(2) 0.0219(18) -0.004(2)
C3 0.054(2) 0.077(3) 0.069(2) -0.012(2) 0.0279(18) 0.017(2)
C4 0.076(2) 0.060(2) 0.060(2) -0.0235(19) 0.0216(19) -0.007(2)
C5 0.0503(19) 0.077(3) 0.044(2) -0.0107(19) -0.0015(15) -0.0137(19)
C6 0.059(2) 0.069(3) 0.047(2) 0.0131(19) 0.0051(16) -0.0030(19)
C7 0.0435(18) 0.072(2) 0.0444(19) -0.0008(19) -0.0011(15) 0.0064(18)
C8 0.064(2) 0.061(2) 0.055(2) 0.0206(18) 0.0149(17) 0.030(2)
C9 0.090(3) 0.0439(19) 0.073(2) 0.0076(18) 0.046(2) -0.012(2)
C10 0.0379(18) 0.064(2) 0.061(2) -0.0030(18) 0.0220(16) 0.0006(16)
C11 0.0447(17) 0.054(2) 0.0492(19) -0.0061(16) 0.0120(15) 0.0203(16)
C12 0.056(2) 0.0397(17) 0.049(2) -0.0123(15) 0.0062(15) 0.0011(15)
O1 0.0530(12) 0.0723(15) 0.0263(11) -0.0020(11) 0.0006(9) 0.0107(11)
O2 0.0762(13) 0.0410(11) 0.0392(12) 0.0102(10) 0.0176(10) 0.0024(11)
O3 0.0869(16) 0.0323(11) 0.0565(14) -0.0074(11) 0.0180(12) -0.0216(11)
O4 0.0669(15) 0.0682(16) 0.0444(14) -0.0118(12) -0.0053(11) -0.0296(13)
C13 0.0268(11) 0.0218(12) 0.0368(13) -0.0021(10) 0.0083(10) 0.0025(9)
C14 0.0447(15) 0.0319(15) 0.0300(14) -0.0041(12) 0.0020(12) 0.0017(12)
C15 0.0336(15) 0.050(2) 0.0473(19) -0.0085(15) -0.0144(14) 0.0079(15)
C16 0.0244(12) 0.0488(17) 0.072(2) -0.0093(17) -0.0010(13) 0.0069(13)
C17 0.0289(11) 0.0213(12) 0.0288(13) -0.0029(10) 0.0034(10) -0.0012(9)
C18 0.0286(11) 0.0329(13) 0.0212(11) -0.0014(10) 0.0103(9) 0.0038(10)
C19 0.0264(11) 0.0278(12) 0.0219(11) -0.0031(10) 0.0088(9) 0.0003(9)
C20 0.0217(10) 0.0235(11) 0.0273(12) -0.0052(10) 0.0033(9) -0.0050(9)
C21 0.0247(10) 0.0252(12) 0.0285(12) -0.0006(10) 0.0063(9) -0.0036(9)
C22 0.0307(13) 0.0299(14) 0.0366(15) -0.0067(12) 0.0134(11) -0.0037(12)
C23 0.0320(13) 0.0274(14) 0.0609(19) -0.0017(13) 0.0126(13) 0.0016(11)
C24 0.0381(15) 0.0326(16) 0.0522(19) 0.0162(15) 0.0018(14) -0.0021(14)
C25 0.0336(12) 0.0341(14) 0.0323(14) 0.0072(12) 0.0055(11) -0.0022(11)
C26 0.0288(12) 0.0405(15) 0.0540(17) -0.0098(14) 0.0122(12) 0.0004(12)
C27 0.0221(10) 0.0256(12) 0.0272(12) -0.0031(10) 0.0060(9) -0.0006(9)
C28 0.0275(11) 0.0274(12) 0.0205(12) -0.0034(10) 0.0027(9) 0.0049(10)
C29 0.0359(14) 0.0422(17) 0.0309(16) -0.0124(14) 0.0039(12) 0.0045(13)
C30 0.0333(13) 0.0268(14) 0.0377(17) 0.0006(12) 0.0114(11) 0.0011(11)

loop_
_atom_type_symbol
_atom_type_description
_atom_type_scat_dispersion_real
_atom_type_scat_dispersion_imag
_atom_type_scat_source
C C 0.0033 0.0016 'International Tables Vol C Tables 4.2.6.8 and 6.1.1.4'
H H 0.0000 0.0000 'International Tables Vol C Tables 4.2.6.8 and 6.1.1.4'
Cr Cr 0.3209 0.6236 'International Tables Vol C Tables 4.2.6.8 and 6.1.1.4'
O O 0.0106 0.0060 'International Tables Vol C Tables 4.2.6.8 and 6.1.1.4'

loop_
_geom_angle_atom_site_label_1
_geom_angle_atom_site_label_2
_geom_angle_atom_site_label_3
_geom_angle
C1 Cr1 C5 69.32(15)
C1 Cr1 C3 69.34(18)
C5 Cr1 C3 69.73(15)
C1 Cr1 C4 82.24(16)
C5 Cr1 C4 38.69(14)
C3 Cr1 C4 38.50(15)
C1 Cr1 C10 142.34(16)
C5 Cr1 C10 97.35(14)
C3 Cr1 C10 140.72(14)
C4 Cr1 C10 109.72(15)
C1 Cr1 C12 96.85(15)
C5 Cr1 C12 138.40(15)
C3 Cr1 C12 143.65(14)
C4 Cr1 C12 177.07(15)
C10 Cr1 C12 69.36(14)
C1 Cr1 C7 108.47(15)
C5 Cr1 C7 175.84(18)
C3 Cr1 C7 113.10(14)
C4 Cr1 C7 145.26(16)
C10 Cr1 C7 82.31(14)
C12 Cr1 C7 37.66(13)
C1 Cr1 C6 38.49(15)
C5 Cr1 C6 38.16(14)
C3 Cr1 C6 82.33(16)
C4 Cr1 C6 69.49(16)
C10 Cr1 C6 110.75(15)
C12 Cr1 C6 108.09(15)
C7 Cr1 C6 138.18(16)
C1 Cr1 C2 38.15(16)
C5 Cr1 C2 81.99(15)
C3 Cr1 C2 38.26(14)
C4 Cr1 C2 69.25(16)
C10 Cr1 C2 178.94(16)
C12 Cr1 C2 111.68(15)
C7 Cr1 C2 98.41(15)
C6 Cr1 C2 69.22(16)
C1 Cr1 C9 177.85(17)
C5 Cr1 C9 112.76(15)
C3 Cr1 C9 110.66(14)
C4 Cr1 C9 99.08(15)
C10 Cr1 C9 38.76(14)
C12 Cr1 C9 81.92(15)
C7 Cr1 C9 69.48(15)
C6 Cr1 C9 143.59(16)
C2 Cr1 C9 140.80(17)
C1 Cr1 C11 110.92(14)
C5 Cr1 C11 108.68(14)
C3 Cr1 C11 178.25(15)
C4 Cr1 C11 139.76(14)
C10 Cr1 C11 38.23(13)
C12 Cr1 C11 38.08(12)
C7 Cr1 C11 68.54(13)
C6 Cr1 C11 96.84(15)
C2 Cr1 C11 142.78(16)
C9 Cr1 C11 69.15(15)
C1 Cr1 C8 139.16(17)
C5 Cr1 C8 145.52(17)
C3 Cr1 C8 99.41(15)
C4 Cr1 C8 113.87(16)
C10 Cr1 C8 69.93(14)
C12 Cr1 C8 68.60(14)
C7 Cr1 C8 38.13(13)
C6 Cr1 C8 176.31(17)
C2 Cr1 C8 110.17(15)
C9 Cr1 C8 38.72(15)
C11 Cr1 C8 81.51(13)
C2 C1 C6 120.5(4)
C2 C1 Cr1 71.5(2)
C6 C1 Cr1 71.3(2)
C1 C2 C3 120.1(4)
C1 C2 Cr1 70.3(2)
C3 C2 Cr1 70.5(2)
C2 C3 C4 119.8(4)
C2 C3 Cr1 71.2(2)
C4 C3 Cr1 70.77(19)
C3 C4 C5 119.7(4)
C3 C4 Cr1 70.7(2)
C5 C4 Cr1 70.6(2)
C6 C5 C4 120.2(3)
C6 C5 Cr1 71.3(2)
C4 C5 Cr1 70.7(2)
C5 C6 C1 119.5(4)
C5 C6 Cr1 70.6(2)
C1 C6 Cr1 70.2(2)
C12 C7 C8 120.7(3)
C12 C7 Cr1 71.18(18)
C8 C7 Cr1 71.5(2)
C7 C8 C9 119.5(3)
C7 C8 Cr1 70.4(2)
C9 C8 Cr1 70.4(2)
C10 C9 C8 119.4(3)
C10 C9 Cr1 70.22(19)
C8 C9 Cr1 70.9(2)
C11 C10 C9 119.3(3)
C11 C10 Cr1 71.32(19)
C9 C10 Cr1 71.02(19)
C12 C11 C10 120.5(3)
C12 C11 Cr1 70.63(18)
C10 C11 Cr1 70.45(19)
C7 C12 C11 120.5(3)
C7 C12 Cr1 71.16(19)
C11 C12 Cr1 71.29(19)
C26 C13 C17 120.4(2)
C26 C13 C18 126.9(2)
C17 C13 C18 112.62(19)
C17 C14 C15 119.4(3)
C16 C15 C14 120.9(2)
C15 C16 C26 120.2(2)
C14 C17 C13 120.0(2)
C14 C17 C19 126.5(2)
C13 C17 C19 113.5(2)
C21 C18 C13 106.84(18)
C21 C18 C28 108.96(18)
C13 C18 C28 105.19(18)
C20 C19 C17 107.00(18)
C20 C19 C27 104.10(18)
C17 C19 C27 109.12(18)
C22 C20 C21 120.4(2)
C22 C20 C19 126.4(2)
C21 C20 C19 113.12(19)
C25 C21 C20 120.5(2)
C25 C21 C18 126.4(2)
C20 C21 C18 113.0(2)
C20 C22 C23 119.2(3)
C24 C23 C22 120.1(3)
C23 C24 C25 121.0(3)
C21 C25 C24 118.7(2)
C13 C26 C16 119.0(3)
C30 C27 C19 116.6(2)
C30 C27 C28 111.8(2)
C19 C27 C28 108.56(18)
C29 C28 C18 114.7(2)
C29 C28 C27 111.9(2)
C18 C28 C27 109.04(18)
O1 C29 O4 124.4(3)
O1 C29 C28 120.7(3)
O4 C29 C28 114.8(3)
O2 C30 O3 123.4(3)
O2 C30 C27 122.2(2)
O3 C30 C27 114.4(2)

loop_
_geom_bond_atom_site_label_1
_geom_bond_atom_site_label_2
_geom_bond_distance
Cr1 C1 2.119(4)
Cr1 C5 2.125(3)
Cr1 C3 2.125(3)
Cr1 C4 2.126(3)
Cr1 C10 2.128(3)
Cr1 C12 2.131(3)
Cr1 C7 2.131(3)
Cr1 C6 2.133(4)
Cr1 C2 2.134(4)
Cr1 C9 2.139(3)
Cr1 C11 2.139(3)
Cr1 C8 2.145(3)
C1 C2 1.390(6)
C1 C6 1.402(5)
C2 C3 1.396(5)
C3 C4 1.401(5)
C4 C5 1.408(5)
C5 C6 1.392(5)
C7 C12 1.376(5)
C7 C8 1.397(5)
C8 C9 1.420(5)
C9 C10 1.416(5)
C10 C11 1.398(5)
C11 C12 1.393(4)
O1 C29 1.216(4)
O2 C30 1.204(3)
O3 C30 1.288(3)
O4 C29 1.281(4)
C13 C26 1.379(3)
C13 C17 1.392(3)
C13 C18 1.519(3)
C14 C17 1.362(4)
C14 C15 1.394(4)
C15 C16 1.355(5)
C16 C26 1.393(4)
C17 C19 1.520(3)
C18 C21 1.515(3)
C18 C28 1.539(3)
C19 C20 1.508(3)
C19 C27 1.555(3)
C20 C22 1.380(3)
C20 C21 1.398(3)
C21 C25 1.376(3)
C22 C23 1.400(4)
C23 C24 1.373(4)
C24 C25 1.400(4)
C27 C30 1.516(4)
C27 C28 1.564(3)
C28 C29 1.531(3)
